data_4300171
loop_
_publ_author_name
'Pamela A. Lord'
'Marilyn M. Olmstead'
'Alan L. Balch'

_publ_section_title
;
Redox Characteristics of Nickel and Palladium Complexes of the Open-Chain
Tetrapyrrole Octaethylbilindione: A Biliverdin Model
;
_journal_name_full 'Inorganic Chemistry'
_journal_page_first 1128
_journal_page_last 1134
_journal_paper_doi 10.1021/ic9910209
_journal_volume 39
_journal_year 2000
_chemical_formula_sum 'C35 H43 I3 N4 O2 Pd'
_chemical_formula_weight 1038.83
_space_group_IT_number 60
_symmetry_cell_setting orthorhombic
_symmetry_space_group_name_Hall '-P 2n 2ab'
_symmetry_space_group_name_H-M 'P b c n'
_atom_sites_solution_hydrogens geom
_atom_sites_solution_primary direct
_atom_sites_solution_secondary difmap
_audit_creation_method SHELXL-97
_cell_angle_alpha 90.00
_cell_angle_beta 90.00
_cell_angle_gamma 90.00
_cell_formula_units_Z 4
_cell_length_a 15.2236(6)
_cell_length_b 16.7638(7)
_cell_length_c 14.6289(6)
_cell_measurement_reflns_used 4134
_cell_measurement_temperature 90(2)
_cell_measurement_theta_max 31.3
_cell_measurement_theta_min 2.7
_cell_volume 3733.4(3)
_computing_cell_refinement 'Bruker SAINT'
_computing_data_collection 'Bruker SMART'
_computing_data_reduction 'Bruker SAINT'
_computing_molecular_graphics 'SHELXTL 5, XP (Sheldrick, 1994)'
_computing_publication_material 'SHELXL-97 (Sheldrick, 1997)'
_computing_structure_refinement 'SHELXL-97 (Sheldrick, 1997)'
_computing_structure_solution 'SHELXS-97 (Sheldrick, 1990)'
_diffrn_ambient_temperature 90(2)
_diffrn_measured_fraction_theta_full 0.983
_diffrn_measured_fraction_theta_max 0.983
_diffrn_measurement_device_type 'Bruker SMART'
_diffrn_measurement_method \w
_diffrn_radiation_monochromator graphite
_diffrn_radiation_source 'normal-focus sealed tube'
_diffrn_radiation_type MoK\a
_diffrn_radiation_wavelength 0.71073
_diffrn_reflns_av_R_equivalents 0.0588
_diffrn_reflns_av_sigmaI/netI 0.0414
_diffrn_reflns_limit_h_max 22
_diffrn_reflns_limit_h_min -22
_diffrn_reflns_limit_k_max 24
_diffrn_reflns_limit_k_min -24
_diffrn_reflns_limit_l_max 21
_diffrn_reflns_limit_l_min -21
_diffrn_reflns_number 37006
_diffrn_reflns_theta_full 31.51
_diffrn_reflns_theta_max 31.51
_diffrn_reflns_theta_min 1.81
_diffrn_standards_decay_% <0.1
_diffrn_standards_number '50 frames remeasured'
_exptl_absorpt_coefficient_mu 3.013
_exptl_absorpt_correction_T_max 0.8763
_exptl_absorpt_correction_T_min 0.4858
_exptl_absorpt_correction_type empirical
_exptl_absorpt_process_details
;SADABS, Sheldrick, G.M. An empirical absorption correction program based 
 on the method of Blessing, R. H., Acta Cryst. (1995). A51, 33-38.
;
_exptl_crystal_colour black
_exptl_crystal_density_diffrn 1.848
_exptl_crystal_density_method 'not measured'
_exptl_crystal_description needle
_exptl_crystal_F_000 2008
_exptl_crystal_size_max 0.28
_exptl_crystal_size_mid 0.06
_exptl_crystal_size_min 0.05
_refine_diff_density_max 2.925
_refine_diff_density_min -2.270
_refine_diff_density_rms 0.139
_refine_ls_extinction_method none
_refine_ls_goodness_of_fit_ref 1.013
_refine_ls_hydrogen_treatment constr
_refine_ls_matrix_type full
_refine_ls_number_parameters 209
_refine_ls_number_reflns 6123
_refine_ls_number_restraints 0
_refine_ls_restrained_S_all 1.013
_refine_ls_R_factor_all 0.0670
_refine_ls_R_factor_gt 0.0364
_refine_ls_shift/su_max 0.001
_refine_ls_shift/su_mean 0.000
_refine_ls_structure_factor_coef Fsqd
_refine_ls_weighting_details 'calc w=1/[\s^2^(Fo^2^)+(0.0460P)^2^+0.2423P] where P=(Fo^2^+2Fc^2^)/3'
_refine_ls_weighting_scheme calc
_refine_ls_wR_factor_gt 0.0850
_refine_ls_wR_factor_ref 0.0935
_reflns_number_gt 4042
_reflns_number_total 6123
_reflns_threshold_expression >2sigma(I)
_cod_original_sg_symbol_H-M 'P b c m'
_cod_database_code 4300171

loop_
_symmetry_equiv_pos_as_xyz
'x, y, z'
'-x+1/2, -y+1/2, z+1/2'
'-x, y, -z+1/2'
'x+1/2, -y+1/2, -z'
'-x, -y, -z'
'x-1/2, y-1/2, -z-1/2'
'x, -y, z-1/2'
'-x-1/2, y-1/2, z'

loop_
_atom_site_label
_atom_site_type_symbol
_atom_site_fract_x
_atom_site_fract_y
_atom_site_fract_z
_atom_site_U_iso_or_equiv
_atom_site_adp_type
_atom_site_occupancy
_atom_site_symmetry_multiplicity
_atom_site_calc_flag
_atom_site_refinement_flags
_atom_site_disorder_assembly
_atom_site_disorder_group
Pd Pd 0.5000 0.407370(18) 0.2500 0.01096(7) Uani 1 2 d S . .
I1 I 0.0000 0.43125(2) 0.2500 0.04373(12) Uani 1 2 d S . .
I2 I 0.18183(3) 0.430429(17) 0.316534(17) 0.04971(11) Uani 1 1 d . . .
C1 C 0.4085(2) 0.56450(18) 0.29566(19) 0.0140(6) Uani 1 1 d . . .
C2 C 0.3746(2) 0.60932(18) 0.37619(19) 0.0147(6) Uani 1 1 d . . .
C3 C 0.3784(2) 0.55921(18) 0.44808(19) 0.0133(6) Uani 1 1 d . . .
C4 C 0.4178(2) 0.48255(18) 0.41488(19) 0.0132(6) Uani 1 1 d . . .
C5 C 0.4247(2) 0.41257(18) 0.46760(19) 0.0141(6) Uani 1 1 d . . .
H5 H 0.4142 0.4162 0.5315 0.017 Uiso 1 1 calc R . .
C6 C 0.4460(2) 0.33905(18) 0.43163(18) 0.0128(6) Uani 1 1 d . . .
C7 C 0.4477(2) 0.26324(18) 0.48182(19) 0.0141(6) Uani 1 1 d . . .
C8 C 0.4679(2) 0.20541(18) 0.42109(19) 0.0138(5) Uani 1 1 d . . .
C9 C 0.48015(18) 0.24540(18) 0.33189(19) 0.0128(6) Uani 1 1 d . . .
C10 C 0.5000 0.2071(2) 0.2500 0.0137(7) Uani 1 2 d S . .
H10 H 0.5000 0.1504 0.2500 0.016 Uiso 1 2 calc SR . .
C11 C 0.3379(2) 0.69064(19) 0.3668(2) 0.0199(7) Uani 1 1 d . . .
H11A H 0.3748 0.7218 0.3240 0.024 Uiso 1 1 calc R . .
H11B H 0.3394 0.7177 0.4270 0.024 Uiso 1 1 calc R . .
C12 C 0.2434(2) 0.6889(2) 0.3315(3) 0.0278(8) Uani 1 1 d . . .
H12A H 0.2416 0.6616 0.2723 0.042 Uiso 1 1 calc R . .
H12B H 0.2219 0.7436 0.3244 0.042 Uiso 1 1 calc R . .
H12C H 0.2061 0.6604 0.3753 0.042 Uiso 1 1 calc R . .
C13 C 0.3447(2) 0.57051(19) 0.54342(19) 0.0161(6) Uani 1 1 d . . .
H13A H 0.3398 0.6283 0.5566 0.019 Uiso 1 1 calc R . .
H13B H 0.3870 0.5472 0.5873 0.019 Uiso 1 1 calc R . .
C14 C 0.2551(2) 0.5313(2) 0.5565(2) 0.0240(7) Uani 1 1 d . . .
H14A H 0.2128 0.5550 0.5139 0.036 Uiso 1 1 calc R . .
H14B H 0.2351 0.5397 0.6194 0.036 Uiso 1 1 calc R . .
H14C H 0.2600 0.4739 0.5445 0.036 Uiso 1 1 calc R . .
C15 C 0.4244(2) 0.25501(19) 0.5811(2) 0.0193(6) Uani 1 1 d . . .
H15A H 0.4476 0.3015 0.6151 0.023 Uiso 1 1 calc R . .
H15B H 0.4526 0.2064 0.6060 0.023 Uiso 1 1 calc R . .
C16 C 0.3252(2) 0.2496(2) 0.5954(2) 0.0310(9) Uani 1 1 d . . .
H16A H 0.2977 0.2999 0.5766 0.047 Uiso 1 1 calc R . .
H16B H 0.3128 0.2398 0.6602 0.047 Uiso 1 1 calc R . .
H16C H 0.3015 0.2058 0.5587 0.047 Uiso 1 1 calc R . .
C17 C 0.4799(2) 0.11816(19) 0.4363(2) 0.0175(7) Uani 1 1 d . . .
H17A H 0.4467 0.0884 0.3892 0.021 Uiso 1 1 calc R . .
H17B H 0.4554 0.1037 0.4968 0.021 Uiso 1 1 calc R . .
C18 C 0.5764(2) 0.0932(2) 0.4325(2) 0.0264(7) Uani 1 1 d . . .
H18A H 0.6010 0.1075 0.3729 0.040 Uiso 1 1 calc R . .
H18B H 0.5808 0.0353 0.4414 0.040 Uiso 1 1 calc R . .
H18C H 0.6091 0.1206 0.4809 0.040 Uiso 1 1 calc R . .
O1 O 0.40655(15) 0.58325(13) 0.21623(14) 0.0176(5) Uani 1 1 d . . .
N1 N 0.44133(17) 0.48835(15) 0.32811(16) 0.0135(5) Uani 1 1 d . . .
N2 N 0.46641(17) 0.32489(15) 0.34068(16) 0.0126(5) Uani 1 1 d . . .

loop_
_atom_site_aniso_label
_atom_site_aniso_U_11
_atom_site_aniso_U_22
_atom_site_aniso_U_33
_atom_site_aniso_U_23
_atom_site_aniso_U_13
_atom_site_aniso_U_12
Pd 0.01523(13) 0.00722(13) 0.01045(12) 0.000 0.00152(12) 0.000
I1 0.1006(4) 0.01310(16) 0.01745(14) 0.000 0.01681(18) 0.000
I2 0.0977(3) 0.02957(15) 0.02190(12) -0.00186(10) 0.01083(14) -0.00836(16)
C1 0.0125(14) 0.0115(14) 0.0179(13) 0.0010(11) 0.0014(11) 0.0006(11)
C2 0.0166(15) 0.0103(14) 0.0173(13) -0.0016(11) 0.0010(11) 0.0017(11)
C3 0.0127(14) 0.0122(14) 0.0150(12) -0.0026(10) 0.0010(11) -0.0016(11)
C4 0.0144(14) 0.0111(14) 0.0140(12) -0.0011(10) -0.0004(10) -0.0016(11)
C5 0.0169(14) 0.0120(14) 0.0133(12) 0.0008(10) 0.0018(10) -0.0022(12)
C6 0.0155(14) 0.0115(14) 0.0113(11) 0.0014(10) -0.0017(10) -0.0016(11)
C7 0.0186(16) 0.0107(14) 0.0130(12) 0.0029(10) -0.0013(10) -0.0012(11)
C8 0.0169(14) 0.0110(14) 0.0134(12) 0.0029(10) 0.0001(11) -0.0012(12)
C9 0.0132(16) 0.0105(14) 0.0148(12) 0.0006(10) 0.0002(9) -0.0012(10)
C10 0.0159(18) 0.0106(19) 0.0145(16) 0.000 -0.0025(17) 0.000
C11 0.0253(18) 0.0124(15) 0.0219(14) 0.0003(12) 0.0027(13) 0.0039(13)
C12 0.0219(18) 0.023(2) 0.038(2) 0.0110(15) 0.0054(15) 0.0049(14)
C13 0.0200(16) 0.0150(15) 0.0133(12) -0.0042(11) 0.0024(11) -0.0002(12)
C14 0.0226(17) 0.028(2) 0.0218(15) -0.0029(14) 0.0058(13) -0.0023(14)
C15 0.0317(18) 0.0132(15) 0.0130(12) 0.0013(11) 0.0006(12) -0.0008(13)
C16 0.036(2) 0.036(2) 0.0212(15) -0.0015(14) 0.0109(15) -0.0136(18)
C17 0.026(2) 0.0095(14) 0.0167(13) 0.0015(11) 0.0000(11) 0.0005(11)
C18 0.0276(19) 0.0191(17) 0.0325(18) 0.0026(14) -0.0058(15) 0.0050(15)
O1 0.0229(12) 0.0147(12) 0.0151(9) 0.0033(8) 0.0026(9) 0.0024(9)
N1 0.0174(13) 0.0083(12) 0.0149(11) 0.0006(9) 0.0028(9) 0.0007(10)
N2 0.0165(12) 0.0088(12) 0.0124(10) 0.0008(9) 0.0008(9) -0.0001(10)

loop_
_atom_type_symbol
_atom_type_description
_atom_type_scat_dispersion_real
_atom_type_scat_dispersion_imag
_atom_type_scat_source
C C 0.0033 0.0016 'International Tables Vol C Tables 4.2.6.8 and 6.1.1.4'
H H 0.0000 0.0000 'International Tables Vol C Tables 4.2.6.8 and 6.1.1.4'
N N 0.0061 0.0033 'International Tables Vol C Tables 4.2.6.8 and 6.1.1.4'
O O 0.0106 0.0060 'International Tables Vol C Tables 4.2.6.8 and 6.1.1.4'
Pd Pd -0.9988 1.0072 'International Tables Vol C Tables 4.2.6.8 and 6.1.1.4'
I I -0.4742 1.8119 'International Tables Vol C Tables 4.2.6.8 and 6.1.1.4'

loop_
_geom_angle_atom_site_label_1
_geom_angle_atom_site_label_2
_geom_angle_atom_site_label_3
_geom_angle
_geom_angle_site_symmetry_1
_geom_angle_site_symmetry_3
_geom_angle_publ_flag
N2 Pd N2 91.59(14) . 3_655 ?
N2 Pd N1 88.61(10) . . ?
N2 Pd N1 167.72(10) 3_655 . ?
N2 Pd N1 167.72(11) . 3_655 ?
N2 Pd N1 88.61(10) 3_655 3_655 ?
N1 Pd N1 93.79(14) . 3_655 ?
I2 I1 I2 179.464(17) 3 . ?
O1 C1 N1 123.6(3) . . ?
O1 C1 C2 128.5(3) . . ?
N1 C1 C2 107.7(2) . . ?
C3 C2 C11 131.5(3) . . ?
C3 C2 C1 106.7(3) . . ?
C11 C2 C1 121.5(3) . . ?
C2 C3 C4 107.4(2) . . ?
C2 C3 C13 129.3(3) . . ?
C4 C3 C13 123.2(3) . . ?
N1 C4 C5 124.5(3) . . ?
N1 C4 C3 110.9(3) . . ?
C5 C4 C3 124.5(3) . . ?
C6 C5 C4 123.6(3) . . ?
C5 C6 N2 124.9(3) . . ?
C5 C6 C7 125.9(3) . . ?
N2 C6 C7 109.1(2) . . ?
C8 C7 C6 107.2(2) . . ?
C8 C7 C15 128.6(3) . . ?
C6 C7 C15 124.0(3) . . ?
C7 C8 C9 106.5(3) . . ?
C7 C8 C17 129.3(3) . . ?
C9 C8 C17 124.1(3) . . ?
N2 C9 C10 124.7(3) . . ?
N2 C9 C8 110.0(2) . . ?
C10 C9 C8 125.3(3) . . ?
C9 C10 C9 125.0(4) . 3_655 ?
C2 C11 C12 111.7(3) . . ?
C3 C13 C14 111.6(3) . . ?
C7 C15 C16 111.8(3) . . ?
C8 C17 C18 112.4(3) . . ?
C4 N1 C1 106.6(2) . . ?
C4 N1 Pd 128.6(2) . . ?
C1 N1 Pd 124.62(18) . . ?
C9 N2 C6 107.1(2) . . ?
C9 N2 Pd 125.62(19) . . ?
C6 N2 Pd 125.5(2) . . ?

loop_
_geom_bond_atom_site_label_1
_geom_bond_atom_site_label_2
_geom_bond_distance
_geom_bond_site_symmetry_2
_geom_bond_publ_flag
Pd N2 1.983(2) . ?
Pd N2 1.983(2) 3_655 ?
Pd N1 1.986(2) . ?
Pd N1 1.986(2) 3_655 ?
I1 I2 2.9343(4) 3 ?
I1 I2 2.9343(4) . ?
C1 O1 1.204(3) . ?
C1 N1 1.451(4) . ?
C1 C2 1.489(4) . ?
C2 C3 1.347(4) . ?
C2 C11 1.480(4) . ?
C3 C4 1.499(4) . ?
C3 C13 1.498(4) . ?
C4 N1 1.323(4) . ?
C4 C5 1.408(4) . ?
C5 C6 1.379(4) . ?
C6 N2 1.387(3) . ?
C6 C7 1.468(4) . ?
C7 C8 1.350(4) . ?
C7 C15 1.501(4) . ?
C8 C9 1.479(4) . ?
C8 C17 1.491(4) . ?
C9 N2 1.355(4) . ?
C9 C10 1.393(3) . ?
C10 C9 1.393(3) 3_655 ?
C11 C12 1.529(5) . ?
C13 C14 1.525(5) . ?
C15 C16 1.528(5) . ?
C17 C18 1.528(5) . ?
